data_4001597
loop_
_publ_author_name
'Levi, E.'
'Lancry, E.'
'Mitelman, A.'
'Aurbach, D.'
'Ceder, G.'
'Morgan, D.'
'Isnard, O.'

_publ_section_title
;
 Phase Diagram of Mg Insertion into Chevrel Phases, MgxMo6T8(T = S, Se).
 1. Crystal Structure of the Sulfides
;
_journal_issue 23
_journal_name_full 'Chemistry of Materials'
_journal_page_first 5492
_journal_paper_doi 10.1021/cm061656f
_journal_volume 18
_journal_year 2006
_chemical_formula_moiety 'Mg2 Mo6 S8'
_chemical_formula_sum 'Mg2 Mo6 S8'
_chemical_formula_weight 880.777
_chemical_name_common 'Chevrel phase'
_chemical_name_systematic
;
zinc dihydroxide divanadate dihydrate
;
_space_group_crystal_system trigonal
_space_group_IT_number 148
_space_group_name_Hall '-R 3'
_space_group_name_H-M_alt 'R -3'
_symmetry_space_group_name_Hall '-R 3'
_symmetry_space_group_name_H-M 'R -3 :H'
_cell_angle_alpha 90.00000
_cell_angle_beta 90.00000
_cell_angle_gamma 120.00000
_cell_formula_units_Z 3
_cell_length_a 9.7630596(10)
_cell_length_b 9.7630596(10)
_cell_length_c 10.3689375(10)
_cell_measurement_temperature 300
_cell_volume 855.92709(15)
_computing_structure_refinement FULLPROF
_diffrn_ambient_temperature 300
_diffrn_measurement_device_type D1A(ILL)
_diffrn_radiation_monochromator none
_diffrn_radiation_probe neutron
_diffrn_source 'nuclear reactor'
_exptl_crystal_density_diffrn 5.127
_exptl_crystal_density_method 'not measured'
_pd_char_colour black
_pd_instr_location ' ?'
_pd_meas_2theta_range_inc 0.100066
_pd_meas_2theta_range_max 156.80000
_pd_meas_2theta_range_min 4.10000
_pd_meas_number_of_points 1519
_pd_proc_2theta_range_inc 0.100066
_pd_proc_2theta_range_max 158.0343
_pd_proc_2theta_range_min 5.3343
_pd_proc_ls_background_function 'square polynomial for each range'
_pd_proc_ls_pref_orient_corr ' ?'
_pd_proc_ls_profile_function pseudo-Voigt
_pd_proc_ls_prof_R_factor 3.7945
_pd_proc_ls_prof_wR_expected 6.5002
_pd_proc_ls_prof_wR_factor 4.9090
_pd_spec_mounting ' powder '
_pd_spec_mount_mode transmission
_pd_spec_shape irregular
_refine_ls_goodness_of_fit_all 0.6703
_refine_ls_number_parameters 27
_refine_ls_number_restraints 0
_refine_ls_R_I_factor 6.6854
_cod_data_source_file cm061656fsi20060717_021540.cif
_cod_data_source_block Mg2Mo6S8
_cod_depositor_comments
;
The following automatic conversions were performed:

'_space_group_crystal_system' value 'Trigonal' changed to 'trigonal'
according to /home/saulius/struct/CIF-dictionaries/cif_core.dic
dictionary named 'cif_core.dic' version 2.4.1 from 2010-06-29.

Automatic conversion script
Id: cif_fix_values 1715 2011-07-08 13:25:40Z adriana 
;
_cod_original_cell_volume 855.93(1)
_cod_database_code 4001597

loop_
_symmetry_equiv_pos_site_id
_symmetry_equiv_pos_as_xyz
1 x,y,z
2 -y,x-y,z
3 -x+y,-x,z
4 -x,-y,-z
5 y,-x+y,-z
6 x-y,x,-z
7 x+2/3,y+1/3,z+1/3
8 -y+2/3,x-y+1/3,z+1/3
9 -x+y+2/3,-x+1/3,z+1/3
10 -x+2/3,-y+1/3,-z+1/3
11 y+2/3,-x+y+1/3,-z+1/3
12 x-y+2/3,x+1/3,-z+1/3
13 x+1/3,y+2/3,z+2/3
14 -y+1/3,x-y+2/3,z+2/3
15 -x+y+1/3,-x+2/3,z+2/3
17 -x+1/3,-y+2/3,-z+2/3
18 y+1/3,-x+y+2/3,-z+2/3
19 x-y+1/3,x+2/3,-z+2/3

loop_
_atom_site_label
_atom_site_fract_x
_atom_site_fract_y
_atom_site_fract_z
_atom_site_U_iso_or_equiv
_atom_site_adp_type
_atom_site_occupancy
_atom_site_type_symbol
Mo 0.0162(5) 0.1665(4) 0.3953(3) 0.00418 Uiso 1.00000 MO
S1 0.3052(8) 0.2713(7) 0.4048(8) 0.00633 Uiso 1.00000 S
S2 0.00000 0.00000 0.2081(10) 0.00633 Uiso 1.00000 S
Mg1 0.723(3) 0.465(2) 0.3346(17) 0.01267 Uiso 0.16666 MG
Mg2 0.1599(20) 0.290(2) 0.8571(17) 0.01267 Uiso 0.16666 MG

loop_
_atom_type_symbol
_atom_type_description
_atom_type_scat_source
_atom_type_scat_length_neutron
Mo Mo V.F._Sears_Neutron_News_3_26_(1992) 0.67150
Se Se V.F._Sears_Neutron_News_3_26_(1992) 0.28470
Mg Mg V.F._Sears_Neutron_News_3_26_(1992) 0.53750

loop_
_diffrn_radiation_type
_diffrn_radiation_wavelength
neutron 1.91060

loop_
_geom_angle_atom_site_label_1
_geom_angle_atom_site_label_2
_geom_angle_atom_site_label_3
_geom_angle_site_symmetry_1
_geom_angle_site_symmetry_3
_geom_angle
_geom_angle_publ_flag
S1 Mg1 S2 3_665 10_555 127.9(8) no
S1 Mg1 S2 17_555 7_555 123.2(9) no
S2 Mg1 S2 7_555 10_555 125.2(9) no

loop_
_geom_bond_atom_site_label_1
_geom_bond_atom_site_label_2
_geom_bond_site_symmetry_2
_geom_bond_distance
_geom_bond_publ_flag
Mo Mo 2_555 2.689(5) yes
Mo Mo 3_555 2.689(6) yes
Mo Mo 5_556 2.669(6) yes
Mo Mo 6_556 2.669(5) yes
Mo S1 1_555 2.476(10) yes
Mo S1 2_555 2.435(9) yes
Mo S1 6_556 2.434(9) yes
Mo S1 16_555 2.580(8) yes
Mo S2 1_555 2.486(9) yes
Mg1 S1 3_665 2.42(2) yes
Mg1 S1 17_555 2.55(3) yes
Mg1 S2 7_555 2.42(2) yes
Mg1 S2 10_555 2.44(2) yes
Mg1 Mg1 2_655 1.94(3) yes
Mg1 Mg1 3_665 1.94(3) yes
Mg1 Mg1 16_655 2.24(3) yes
Mg1 Mg1 17_555 1.12(4) yes
Mg1 Mg1 18_545 1.12(4) yes
Mg1 Mg2 4_666 2.87(3) yes
Mg1 Mg2 7_554 2.02(3) yes
Mg1 Mg2 11_556 2.72(3) yes
Mg1 Mg2 12_556 2.46(3) yes
Mg2 Mo 5_556 2.97(2) yes
Mg2 Mo 14_555 3.04(2) yes
Mg2 S1 6_556 3.01(2) yes
Mg2 S1 8_555 2.38(2) yes
Mg2 S1 11_456 2.33(2) yes
Mg2 S1 15_555 2.52(2) yes
Mg2 S2 4_556 2.55(2) yes
Mg2 S2 13_555 3.19(2) yes
Mg2 Mg2 16_556 0.92(3) yes
